data_7107191
loop_
_publ_author_name
'Jianhua Cheng'
'Zhaomin Hou'

_publ_section_title
;
 Cationic terminal hydrido rare earth complexes bearing an amidinate
 ancillary ligand
;
_journal_name_full Chem.Commun.
_journal_page_first 814
_journal_paper_doi 10.1039/c1cc14949k
_journal_volume 48
_journal_year 2012
_chemical_formula_sum 'C67 H84 B Lu N2 O3'
_chemical_formula_weight 1151.14
_chemical_name_common ((Ph-NCN)LuH(THF)3)(BPh4)
_chemical_properties_physical air-sensitive
_space_group_IT_number 14
_symmetry_cell_setting monoclinic
_symmetry_Int_Tables_number 14
_symmetry_space_group_name_Hall '-P 2ybc'
_symmetry_space_group_name_H-M 'P 1 21/c 1'
_atom_sites_solution_hydrogens geom
_atom_sites_solution_primary direct
_atom_sites_solution_secondary difmap
_audit_creation_method SHELXL-97
_cell_angle_alpha 90.00
_cell_angle_beta 92.748(5)
_cell_angle_gamma 90.00
_cell_formula_units_Z 4
_cell_length_a 20.966(6)
_cell_length_b 11.804(3)
_cell_length_c 27.217(7)
_cell_measurement_reflns_used 875
_cell_measurement_temperature 163(2)
_cell_measurement_theta_max 25
_cell_measurement_theta_min 1.75
_cell_volume 6728(3)
_computing_cell_refinement 'Bruker SMART'
_computing_data_collection 'Bruker SMART'
_computing_data_reduction 'Bruker SHELXTL'
_computing_molecular_graphics 'Ortep-3 for Windows (Farrugia, 1997)'
_computing_publication_material 'WinGX publication routines (Farrugia, 1999)'
_computing_structure_refinement 'SHELXL-97 (Sheldrick, 2008)'
_computing_structure_solution 'SHELXS-97 (Sheldrick, 2008)'
_diffrn_ambient_temperature 163(2)
_diffrn_measured_fraction_theta_full 1.000
_diffrn_measured_fraction_theta_max 1.000
_diffrn_measurement_device_type 'CCD area detector'
_diffrn_measurement_method 'phi and omega scans'
_diffrn_radiation_monochromator graphite
_diffrn_radiation_type MoK\a
_diffrn_radiation_wavelength 0.71073
_diffrn_reflns_av_R_equivalents 0.0346
_diffrn_reflns_av_sigmaI/netI 0.0396
_diffrn_reflns_limit_h_max 24
_diffrn_reflns_limit_h_min -24
_diffrn_reflns_limit_k_max 13
_diffrn_reflns_limit_k_min -14
_diffrn_reflns_limit_l_max 21
_diffrn_reflns_limit_l_min -32
_diffrn_reflns_number 35869
_diffrn_reflns_theta_full 25.00
_diffrn_reflns_theta_max 25.00
_diffrn_reflns_theta_min 1.75
_diffrn_source 'fine-focus sealed tube'
_exptl_absorpt_coefficient_mu 1.508
_exptl_absorpt_correction_T_max 0.7524
_exptl_absorpt_correction_T_min 0.5700
_exptl_absorpt_correction_type empirical
_exptl_absorpt_process_details 'SADABS (Sheldrick, 2008)'
_exptl_crystal_colour colorless
_exptl_crystal_density_diffrn 1.136
_exptl_crystal_density_method 'not measured'
_exptl_crystal_description block
_exptl_crystal_F_000 2400
_exptl_crystal_recrystallization_method THF/Hexane
_exptl_crystal_size_max 0.42
_exptl_crystal_size_mid 0.38
_exptl_crystal_size_min 0.20
_platon_squeeze_details
;
Two disorder THF molecule per formual unit of [(Ph-NCN)LuH(THF)3][BPh4]
were not modelled and the disordered density was taken into account
using the SQUEEZE/PLATON procedure.
(Sluis, P. van der; Spek, A. L. Acta Crystallogr.
1990, A46, 194?01) as implemented in PLATON (Spek, A.L. Acta
Crystallogr. 1990, A46, C34; Spek, A.L. J. Appl. Cryst. 2003, 36, 7?3.
PLATON - a multipurpose crystallographic tool. Utrecht University,
Utrecht, The Netherlands).
;
_refine_diff_density_max 2.582
_refine_diff_density_min -0.875
_refine_diff_density_rms 0.099
_refine_ls_extinction_method none
_refine_ls_goodness_of_fit_ref 1.050
_refine_ls_hydrogen_treatment constr
_refine_ls_matrix_type full
_refine_ls_number_parameters 644
_refine_ls_number_reflns 11829
_refine_ls_number_restraints 19
_refine_ls_restrained_S_all 1.050
_refine_ls_R_factor_all 0.0575
_refine_ls_R_factor_gt 0.0476
_refine_ls_shift/su_max 0.003
_refine_ls_shift/su_mean 0.000
_refine_ls_structure_factor_coef Fsqd
_refine_ls_weighting_details 'calc w=1/[\s^2^(Fo^2^)+(0.0672P)^2^+12.2743P] where P=(Fo^2^+2Fc^2^)/3'
_refine_ls_weighting_scheme calc
_refine_ls_wR_factor_gt 0.1270
_refine_ls_wR_factor_ref 0.1327
_reflns_number_gt 9644
_reflns_number_total 11829
_reflns_threshold_expression >2sigma(I)
_cod_data_source_file c1cc14949k.txt
_cod_data_source_block 3-Lu
_cod_original_sg_symbol_H-M 'P 21/c'
_cod_database_code 7107191

loop_
_symmetry_equiv_pos_as_xyz
'x, y, z'
'-x, y+1/2, -z+1/2'
'-x, -y, -z'
'x, -y-1/2, z-1/2'

loop_
_atom_site_label
_atom_site_type_symbol
_atom_site_fract_x
_atom_site_fract_y
_atom_site_fract_z
_atom_site_U_iso_or_equiv
_atom_site_adp_type
_atom_site_occupancy
_atom_site_symmetry_multiplicity
_atom_site_calc_flag
_atom_site_refinement_flags
_atom_site_disorder_assembly
_atom_site_disorder_group
C2 C 0.760(2) 1.0665(17) 0.1551(8) 0.068(4) Uani 0.38(3) 1 d PD A 2
H2A H 0.7969 1.0671 0.1338 0.081 Uiso 0.38(3) 1 calc PR A 2
H2B H 0.7206 1.0569 0.1339 0.081 Uiso 0.38(3) 1 calc PR A 2
C3 C 0.7573(15) 1.1711(13) 0.1815(8) 0.068(4) Uani 0.38(3) 1 d PD A 2
H3A H 0.7821 1.2300 0.1649 0.081 Uiso 0.38(3) 1 calc PR A 2
H3B H 0.7125 1.1971 0.1826 0.081 Uiso 0.38(3) 1 calc PR A 2
C4 C 0.7820(11) 1.1535(16) 0.2273(10) 0.068(4) Uani 0.38(3) 1 d PD A 2
H4A H 0.7571 1.1962 0.2512 0.081 Uiso 0.38(3) 1 calc PR A 2
H4B H 0.8266 1.1810 0.2300 0.081 Uiso 0.38(3) 1 calc PR A 2
C5 C 0.7801(13) 1.0238(17) 0.2396(8) 0.068(4) Uani 0.38(3) 1 d PD A 2
H5A H 0.8216 0.9977 0.2544 0.081 Uiso 0.38(3) 1 calc PR A 2
H5B H 0.7461 1.0066 0.2625 0.081 Uiso 0.38(3) 1 calc PR A 2
C2' C 0.7589(14) 1.0721(15) 0.1639(6) 0.086(3) Uani 0.62(3) 1 d PD A 1
H2'1 H 0.7132 1.0855 0.1550 0.103 Uiso 0.62(3) 1 calc PR A 1
H2'2 H 0.7824 1.0674 0.1332 0.103 Uiso 0.62(3) 1 calc PR A 1
C3' C 0.7842(11) 1.1629(11) 0.1947(6) 0.086(3) Uani 0.62(3) 1 d PD A 1
H3'1 H 0.8269 1.1858 0.1844 0.103 Uiso 0.62(3) 1 calc PR A 1
H3'2 H 0.7556 1.2297 0.1924 0.103 Uiso 0.62(3) 1 calc PR A 1
C4' C 0.7880(8) 1.1211(15) 0.2423(5) 0.086(3) Uani 0.62(3) 1 d PD A 1
H4'1 H 0.7496 1.1438 0.2598 0.103 Uiso 0.62(3) 1 calc PR A 1
H4'2 H 0.8260 1.1527 0.2604 0.103 Uiso 0.62(3) 1 calc PR A 1
C5' C 0.7927(10) 0.9906(13) 0.2404(5) 0.086(3) Uani 0.62(3) 1 d PD A 1
H5'1 H 0.8375 0.9643 0.2445 0.103 Uiso 0.62(3) 1 calc PR A 1
H5'2 H 0.7668 0.9542 0.2654 0.103 Uiso 0.62(3) 1 calc PR A 1
C6 C 0.8293(7) 0.8679(14) 0.0648(5) 0.056(4) Uani 0.67(5) 1 d PD A 2
H6A H 0.8179 0.9480 0.0581 0.068 Uiso 0.67(5) 1 calc PR A 2
H6B H 0.7991 0.8181 0.0459 0.068 Uiso 0.67(5) 1 calc PR A 2
C7 C 0.8968(10) 0.8440(14) 0.0527(7) 0.069(5) Uani 0.67(5) 1 d PD A 2
H7A H 0.9021 0.7633 0.0439 0.083 Uiso 0.67(5) 1 calc PR A 2
H7B H 0.9094 0.8915 0.0248 0.083 Uiso 0.67(5) 1 calc PR A 2
C8 C 0.9361(5) 0.8724(19) 0.0983(9) 0.080(5) Uani 0.67(5) 1 d PD A 2
H8A H 0.9671 0.8111 0.1064 0.096 Uiso 0.67(5) 1 calc PR A 2
H8B H 0.9599 0.9439 0.0939 0.096 Uiso 0.67(5) 1 calc PR A 2
C9 C 0.8907(7) 0.885(3) 0.1376(6) 0.094(5) Uani 0.67(5) 1 d PD A 2
H9A H 0.9049 0.8396 0.1668 0.113 Uiso 0.67(5) 1 calc PR A 2
H9B H 0.8872 0.9651 0.1475 0.113 Uiso 0.67(5) 1 calc PR A 2
C6' C 0.8227(12) 0.874(4) 0.0675(18) 0.103(9) Uani 0.33(5) 1 d PD A 1
H6'1 H 0.8172 0.9567 0.0647 0.124 Uiso 0.33(5) 1 calc PR A 1
H6'2 H 0.7843 0.8368 0.0521 0.124 Uiso 0.33(5) 1 calc PR A 1
C7' C 0.881(2) 0.838(4) 0.0417(15) 0.103(9) Uani 0.33(5) 1 d PD A 1
H7'1 H 0.8753 0.7605 0.0279 0.124 Uiso 0.33(5) 1 calc PR A 1
H7'2 H 0.8898 0.8908 0.0147 0.124 Uiso 0.33(5) 1 calc PR A 1
C8' C 0.9326(12) 0.840(4) 0.081(2) 0.103(9) Uani 0.33(5) 1 d PD A 1
H8'1 H 0.9582 0.7700 0.0802 0.124 Uiso 0.33(5) 1 calc PR A 1
H8'2 H 0.9611 0.9057 0.0761 0.124 Uiso 0.33(5) 1 calc PR A 1
C9' C 0.9019(18) 0.850(4) 0.1288(15) 0.103(9) Uani 0.33(5) 1 d PD A 1
H9'1 H 0.9132 0.9234 0.1448 0.124 Uiso 0.33(5) 1 calc PR A 1
H9'2 H 0.9161 0.7880 0.1512 0.124 Uiso 0.33(5) 1 calc PR A 1
C10 C 0.832(2) 0.553(3) 0.1721(10) 0.114(2) Uani 0.279(11) 1 d PD A 2
H10A H 0.8705 0.5511 0.1522 0.137 Uiso 0.279(11) 1 calc PR A 2
H10B H 0.7946 0.5362 0.1499 0.137 Uiso 0.279(11) 1 calc PR A 2
C11 C 0.838(2) 0.465(2) 0.2096(12) 0.114(2) Uani 0.279(11) 1 d PD A 2
H11A H 0.8817 0.4330 0.2113 0.137 Uiso 0.279(11) 1 calc PR A 2
H11B H 0.8071 0.4033 0.2024 0.137 Uiso 0.279(11) 1 calc PR A 2
C12 C 0.8236(19) 0.525(2) 0.2578(10) 0.114(2) Uani 0.279(11) 1 d PD A 2
H12A H 0.7788 0.5127 0.2664 0.137 Uiso 0.279(11) 1 calc PR A 2
H12B H 0.8525 0.4987 0.2853 0.137 Uiso 0.279(11) 1 calc PR A 2
C13 C 0.836(3) 0.649(2) 0.2456(12) 0.114(2) Uani 0.279(11) 1 d PD A 2
H13A H 0.8061 0.6982 0.2631 0.137 Uiso 0.279(11) 1 calc PR A 2
H13B H 0.8801 0.6701 0.2561 0.137 Uiso 0.279(11) 1 calc PR A 2
C10' C 0.8686(8) 0.6001(10) 0.1608(5) 0.114(2) Uani 0.721(11) 1 d PD A 1
H10C H 0.9135 0.6236 0.1674 0.137 Uiso 0.721(11) 1 calc PR A 1
H10D H 0.8572 0.6097 0.1253 0.137 Uiso 0.721(11) 1 calc PR A 1
C11' C 0.8581(8) 0.4812(9) 0.1769(5) 0.114(2) Uani 0.721(11) 1 d PD A 1
H11C H 0.8971 0.4353 0.1735 0.137 Uiso 0.721(11) 1 calc PR A 1
H11D H 0.8226 0.4459 0.1570 0.137 Uiso 0.721(11) 1 calc PR A 1
C12' C 0.8416(8) 0.4903(10) 0.2305(5) 0.114(2) Uani 0.721(11) 1 d PD A 1
H12C H 0.8747 0.4537 0.2522 0.137 Uiso 0.721(11) 1 calc PR A 1
H12D H 0.7998 0.4545 0.2359 0.137 Uiso 0.721(11) 1 calc PR A 1
C13' C 0.8390(10) 0.6176(9) 0.2400(5) 0.114(2) Uani 0.721(11) 1 d PD A 1
H13C H 0.8048 0.6368 0.2624 0.137 Uiso 0.721(11) 1 calc PR A 1
H13D H 0.8803 0.6459 0.2543 0.137 Uiso 0.721(11) 1 calc PR A 1
C14 C 0.6469(2) 0.7452(4) 0.09965(16) 0.0347(10) Uani 1 1 d . . .
C15 C 0.5883(2) 0.7169(4) 0.06905(18) 0.0385(10) Uani 1 1 d . . .
C16 C 0.5915(2) 0.6523(4) 0.02697(19) 0.0449(11) Uani 1 1 d . . .
H16 H 0.6316 0.6240 0.0176 0.054 Uiso 1 1 calc R . .
C17 C 0.5366(3) 0.6281(4) -0.0018(2) 0.0560(14) Uani 1 1 d . . .
H17 H 0.5397 0.5847 -0.0310 0.067 Uiso 1 1 calc R . .
C18 C 0.4778(3) 0.6665(5) 0.0115(3) 0.0616(16) Uani 1 1 d . . .
H18 H 0.4403 0.6491 -0.0080 0.074 Uiso 1 1 calc R . .
C19 C 0.4743(3) 0.7301(5) 0.0533(2) 0.0579(15) Uani 1 1 d . . .
H19 H 0.4340 0.7570 0.0628 0.069 Uiso 1 1 calc R . .
C20 C 0.5284(2) 0.7555(5) 0.0818(2) 0.0486(12) Uani 1 1 d . . .
H20 H 0.5249 0.8000 0.1106 0.058 Uiso 1 1 calc R . .
C21 C 0.6165(2) 0.9418(4) 0.11162(17) 0.0383(10) Uani 1 1 d . . .
C22 C 0.6107(2) 0.9914(4) 0.06507(17) 0.0371(10) Uani 1 1 d . . .
C23 C 0.6491(2) 0.9533(4) 0.02242(18) 0.0420(11) Uani 1 1 d . . .
H23 H 0.6725 0.8825 0.0325 0.050 Uiso 1 1 calc R . .
C24 C 0.6072(3) 0.9269(5) -0.0236(2) 0.0575(14) Uani 1 1 d . . .
H24A H 0.6341 0.9021 -0.0500 0.086 Uiso 1 1 calc R . .
H24B H 0.5836 0.9952 -0.0341 0.086 Uiso 1 1 calc R . .
H24C H 0.5769 0.8667 -0.0163 0.086 Uiso 1 1 calc R . .
C25 C 0.6985(3) 1.0432(5) 0.0109(2) 0.0540(13) Uani 1 1 d . . .
H25A H 0.7235 1.0174 -0.0164 0.081 Uiso 1 1 calc R . .
H25B H 0.7269 1.0559 0.0400 0.081 Uiso 1 1 calc R . .
H25C H 0.6766 1.1141 0.0018 0.081 Uiso 1 1 calc R . .
C26 C 0.5695(2) 1.0821(4) 0.0581(2) 0.0481(12) Uani 1 1 d . . .
H26 H 0.5643 1.1148 0.0263 0.058 Uiso 1 1 calc R . .
C27 C 0.5358(2) 1.1264(5) 0.0956(2) 0.0572(15) Uani 1 1 d . . .
H27 H 0.5074 1.1882 0.0898 0.069 Uiso 1 1 calc R . .
C28 C 0.5439(3) 1.0797(5) 0.1415(2) 0.0604(15) Uani 1 1 d . . .
H28 H 0.5215 1.1114 0.1677 0.073 Uiso 1 1 calc R . .
C29 C 0.5841(2) 0.9873(5) 0.15113(19) 0.0502(13) Uani 1 1 d . . .
C30 C 0.5902(3) 0.9392(6) 0.2023(2) 0.0716(19) Uani 1 1 d . . .
H30 H 0.6299 0.8919 0.2047 0.086 Uiso 1 1 calc R . .
C31 C 0.5345(5) 0.8631(7) 0.2138(3) 0.100(3) Uani 1 1 d . . .
H31A H 0.5407 0.8334 0.2473 0.149 Uiso 1 1 calc R . .
H31B H 0.5321 0.7999 0.1904 0.149 Uiso 1 1 calc R . .
H31C H 0.4948 0.9067 0.2111 0.149 Uiso 1 1 calc R . .
C32 C 0.5973(4) 1.0321(9) 0.2415(3) 0.106(3) Uani 1 1 d . . .
H32A H 0.6015 0.9973 0.2742 0.159 Uiso 1 1 calc R . .
H32B H 0.5595 1.0811 0.2396 0.159 Uiso 1 1 calc R . .
H32C H 0.6354 1.0774 0.2358 0.159 Uiso 1 1 calc R . .
C33 C 0.6891(2) 0.5541(4) 0.09776(18) 0.0414(11) Uani 1 1 d . . .
C34 C 0.6467(2) 0.4860(4) 0.1231(2) 0.0479(12) Uani 1 1 d . . .
C35 C 0.6060(3) 0.5303(5) 0.1634(2) 0.0628(15) Uani 1 1 d . . .
H35 H 0.6113 0.6144 0.1650 0.075 Uiso 1 1 calc R . .
C36 C 0.6292(5) 0.4812(8) 0.2127(3) 0.106(3) Uani 1 1 d . . .
H36A H 0.6025 0.5100 0.2385 0.159 Uiso 1 1 calc R . .
H36B H 0.6737 0.5035 0.2198 0.159 Uiso 1 1 calc R . .
H36C H 0.6262 0.3984 0.2114 0.159 Uiso 1 1 calc R . .
C37 C 0.5351(3) 0.5044(6) 0.1527(3) 0.081(2) Uani 1 1 d . . .
H37A H 0.5103 0.5346 0.1794 0.121 Uiso 1 1 calc R . .
H37B H 0.5289 0.4223 0.1504 0.121 Uiso 1 1 calc R . .
H37C H 0.5208 0.5399 0.1216 0.121 Uiso 1 1 calc R . .
C38 C 0.6427(3) 0.3714(5) 0.1109(2) 0.0625(16) Uani 1 1 d . . .
H38 H 0.6139 0.3243 0.1275 0.075 Uiso 1 1 calc R . .
C39 C 0.6789(3) 0.3250(5) 0.0757(3) 0.0686(18) Uani 1 1 d . . .
H39 H 0.6746 0.2470 0.0676 0.082 Uiso 1 1 calc R . .
C40 C 0.7212(3) 0.3909(5) 0.0525(2) 0.0603(15) Uani 1 1 d . . .
H40 H 0.7465 0.3576 0.0283 0.072 Uiso 1 1 calc R . .
C41 C 0.7288(3) 0.5056(4) 0.0630(2) 0.0509(13) Uani 1 1 d . C .
C42 C 0.7790(3) 0.5743(5) 0.0380(2) 0.0639(16) Uani 1 1 d D . .
H42 H 0.7822 0.6562 0.0471 0.077 Uiso 1 1 calc R B 1
C43 C 0.7553(4) 0.6298(10) -0.0105(3) 0.081(3) Uani 0.824(16) 1 d PD C 2
H43A H 0.7902 0.6725 -0.0244 0.121 Uiso 0.824(16) 1 calc PR C 2
H43B H 0.7199 0.6812 -0.0043 0.121 Uiso 0.824(16) 1 calc PR C 2
H43C H 0.7406 0.5710 -0.0338 0.121 Uiso 0.824(16) 1 calc PR C 2
C43' C 0.7527(19) 0.546(5) -0.0168(9) 0.081(3) Uani 0.176(16) 1 d PD C 1
H43D H 0.7790 0.5851 -0.0403 0.121 Uiso 0.176(16) 1 calc PR C 1
H43E H 0.7084 0.5723 -0.0212 0.121 Uiso 0.176(16) 1 calc PR C 1
H43F H 0.7545 0.4643 -0.0223 0.121 Uiso 0.176(16) 1 calc PR C 1
C44 C 0.8412(3) 0.5121(6) 0.0321(3) 0.084(2) Uani 1 1 d . C .
H44A H 0.8712 0.5617 0.0158 0.126 Uiso 1 1 calc R . .
H44B H 0.8333 0.4440 0.0121 0.126 Uiso 1 1 calc R . .
H44C H 0.8594 0.4902 0.0646 0.126 Uiso 1 1 calc R . .
C45 C 0.0530(2) 0.3742(4) 0.11374(18) 0.0451(11) Uani 1 1 d . . .
C46 C 0.0204(3) 0.4437(5) 0.0798(2) 0.0558(13) Uani 1 1 d . . .
H46 H -0.0171 0.4152 0.0631 0.067 Uiso 1 1 calc R . .
C47 C 0.0404(3) 0.5536(5) 0.0691(2) 0.0701(17) Uani 1 1 d . . .
H47 H 0.0166 0.5977 0.0455 0.084 Uiso 1 1 calc R . .
C48 C 0.0936(4) 0.5975(5) 0.0920(3) 0.075(2) Uani 1 1 d . . .
H48 H 0.1072 0.6721 0.0846 0.090 Uiso 1 1 calc R . .
C49 C 0.1277(3) 0.5326(6) 0.1263(3) 0.0757(19) Uani 1 1 d . . .
H49 H 0.1652 0.5626 0.1424 0.091 Uiso 1 1 calc R . .
C50 C 0.1077(3) 0.4241(5) 0.1374(2) 0.0616(15) Uani 1 1 d . . .
H50 H 0.1314 0.3817 0.1617 0.074 Uiso 1 1 calc R . .
C51 C 0.0078(2) 0.2426(4) 0.18490(18) 0.0408(11) Uani 1 1 d . . .
C52 C 0.0121(3) 0.3322(5) 0.2161(2) 0.0664(17) Uani 1 1 d . . .
H52 H 0.0296 0.4012 0.2049 0.080 Uiso 1 1 calc R . .
C53 C -0.0083(4) 0.3266(6) 0.2645(2) 0.079(2) Uani 1 1 d . . .
H53 H -0.0045 0.3923 0.2845 0.095 Uiso 1 1 calc R . .
C54 C -0.0327(3) 0.2336(6) 0.2832(2) 0.0621(16) Uani 1 1 d . . .
H54 H -0.0453 0.2304 0.3162 0.075 Uiso 1 1 calc R . .
C55 C -0.0389(4) 0.1412(6) 0.2520(3) 0.088(2) Uani 1 1 d . . .
H55 H -0.0563 0.0727 0.2638 0.105 Uiso 1 1 calc R . .
C56 C -0.0201(4) 0.1463(5) 0.2039(3) 0.079(2) Uani 1 1 d . . .
H56 H -0.0266 0.0820 0.1833 0.095 Uiso 1 1 calc R . .
C57 C -0.0289(2) 0.2075(4) 0.08966(19) 0.0425(11) Uani 1 1 d . . .
C58 C -0.0928(3) 0.2265(4) 0.0994(2) 0.0493(12) Uani 1 1 d . . .
H58 H -0.1025 0.2572 0.1304 0.059 Uiso 1 1 calc R . .
C59 C -0.1428(3) 0.2023(5) 0.0655(2) 0.0575(15) Uani 1 1 d . . .
H59 H -0.1857 0.2161 0.0737 0.069 Uiso 1 1 calc R . .
C60 C -0.1302(3) 0.1583(5) 0.0201(2) 0.0612(15) Uani 1 1 d . . .
H60 H -0.1640 0.1422 -0.0033 0.073 Uiso 1 1 calc R . .
C61 C -0.0690(3) 0.1384(6) 0.0096(2) 0.0640(15) Uani 1 1 d . . .
H61 H -0.0596 0.1087 -0.0217 0.077 Uiso 1 1 calc R . .
C62 C -0.0195(3) 0.1608(5) 0.0440(2) 0.0579(14) Uani 1 1 d . . .
H62 H 0.0229 0.1432 0.0358 0.069 Uiso 1 1 calc R . .
C63 C 0.0909(2) 0.1526(4) 0.1198(2) 0.0891(9) Uani 1 1 d G . .
C64 C 0.1408(2) 0.1840(3) 0.0908(2) 0.0891(9) Uani 1 1 d G . .
H64 H 0.1422 0.2583 0.0775 0.107 Uiso 1 1 calc R . .
C65 C 0.1886(2) 0.1066(4) 0.08128(19) 0.0891(9) Uani 1 1 d G . .
H65 H 0.2227 0.1281 0.0615 0.107 Uiso 1 1 calc R . .
C66 C 0.1866(2) -0.0021(3) 0.10075(19) 0.0891(9) Uani 1 1 d G . .
H66 H 0.2193 -0.0550 0.0943 0.107 Uiso 1 1 calc R . .
C67 C 0.1367(2) -0.0335(3) 0.12972(19) 0.0891(9) Uani 1 1 d G . .
H67 H 0.1353 -0.1078 0.1430 0.107 Uiso 1 1 calc R . .
C68 C 0.0888(2) 0.0439(4) 0.13922(19) 0.0891(9) Uani 1 1 d G . .
H68 H 0.0547 0.0224 0.1590 0.107 Uiso 1 1 calc R . .
B1 B 0.0306(3) 0.2447(5) 0.1280(2) 0.0420(12) Uani 1 1 d . . .
N1 N 0.65758(17) 0.8462(3) 0.12121(13) 0.0359(8) Uani 1 1 d . . .
N2 N 0.69559(17) 0.6720(3) 0.10847(14) 0.0372(8) Uani 1 1 d . . .
O1 O 0.76641(19) 0.9704(3) 0.19107(13) 0.0556(9) Uani 1 1 d . . .
O2 O 0.82940(16) 0.8431(4) 0.11710(16) 0.0587(10) Uani 1 1 d . . .
O3 O 0.8255(2) 0.6638(4) 0.19097(17) 0.0820(14) Uani 1 1 d . . .
Lu1 Lu 0.747611(9) 0.788085(17) 0.165282(8) 0.04156(9) Uani 1 1 d . A .
H1 H 0.7126 0.7475 0.2301 0.050 Uiso 1 1 d . . .

loop_
_atom_site_aniso_label
_atom_site_aniso_U_11
_atom_site_aniso_U_22
_atom_site_aniso_U_33
_atom_site_aniso_U_23
_atom_site_aniso_U_13
_atom_site_aniso_U_12
C2 0.104(8) 0.036(6) 0.062(7) -0.001(4) -0.010(5) 0.004(5)
C3 0.104(8) 0.036(6) 0.062(7) -0.001(4) -0.010(5) 0.004(5)
C4 0.104(8) 0.036(6) 0.062(7) -0.001(4) -0.010(5) 0.004(5)
C5 0.104(8) 0.036(6) 0.062(7) -0.001(4) -0.010(5) 0.004(5)
C2' 0.130(7) 0.068(5) 0.059(4) -0.005(3) -0.020(4) -0.022(4)
C3' 0.130(7) 0.068(5) 0.059(4) -0.005(3) -0.020(4) -0.022(4)
C4' 0.130(7) 0.068(5) 0.059(4) -0.005(3) -0.020(4) -0.022(4)
C5' 0.130(7) 0.068(5) 0.059(4) -0.005(3) -0.020(4) -0.022(4)
C6 0.079(8) 0.043(6) 0.048(7) 0.013(5) 0.014(5) -0.004(5)
C7 0.059(10) 0.066(8) 0.084(10) 0.010(7) 0.029(8) -0.011(7)
C8 0.049(6) 0.084(10) 0.111(13) -0.017(8) 0.026(7) -0.016(6)
C9 0.030(6) 0.138(14) 0.115(10) -0.052(10) 0.012(6) -0.014(7)
C6' 0.041(9) 0.104(14) 0.17(2) -0.070(16) 0.036(10) -0.020(8)
C7' 0.041(9) 0.104(14) 0.17(2) -0.070(16) 0.036(10) -0.020(8)
C8' 0.041(9) 0.104(14) 0.17(2) -0.070(16) 0.036(10) -0.020(8)
C9' 0.041(9) 0.104(14) 0.17(2) -0.070(16) 0.036(10) -0.020(8)
C10 0.162(6) 0.070(4) 0.104(5) -0.013(3) -0.052(5) 0.032(4)
C11 0.162(6) 0.070(4) 0.104(5) -0.013(3) -0.052(5) 0.032(4)
C12 0.162(6) 0.070(4) 0.104(5) -0.013(3) -0.052(5) 0.032(4)
C13 0.162(6) 0.070(4) 0.104(5) -0.013(3) -0.052(5) 0.032(4)
C10' 0.162(6) 0.070(4) 0.104(5) -0.013(3) -0.052(5) 0.032(4)
C11' 0.162(6) 0.070(4) 0.104(5) -0.013(3) -0.052(5) 0.032(4)
C12' 0.162(6) 0.070(4) 0.104(5) -0.013(3) -0.052(5) 0.032(4)
C13' 0.162(6) 0.070(4) 0.104(5) -0.013(3) -0.052(5) 0.032(4)
C14 0.035(2) 0.035(2) 0.035(2) 0.0006(19) 0.0028(19) -0.0027(18)
C15 0.035(2) 0.032(2) 0.048(3) 0.002(2) -0.002(2) -0.0017(18)
C16 0.044(3) 0.034(3) 0.056(3) -0.003(2) -0.003(2) 0.000(2)
C17 0.069(4) 0.035(3) 0.062(3) -0.002(2) -0.020(3) -0.009(3)
C18 0.050(3) 0.044(3) 0.088(5) 0.012(3) -0.025(3) -0.010(2)
C19 0.039(3) 0.050(3) 0.084(4) 0.010(3) -0.005(3) -0.005(2)
C20 0.038(3) 0.050(3) 0.058(3) 0.001(3) 0.001(2) -0.002(2)
C21 0.032(2) 0.036(2) 0.046(3) -0.007(2) -0.0040(19) 0.0040(19)
C22 0.034(2) 0.028(2) 0.049(3) -0.005(2) -0.001(2) -0.0011(18)
C23 0.047(3) 0.034(2) 0.044(3) 0.000(2) -0.002(2) 0.003(2)
C24 0.074(4) 0.047(3) 0.050(3) -0.003(3) -0.011(3) 0.001(3)
C25 0.059(3) 0.048(3) 0.056(3) 0.001(3) 0.009(3) -0.006(2)
C26 0.042(3) 0.037(3) 0.065(3) 0.002(2) -0.003(2) 0.003(2)
C27 0.043(3) 0.041(3) 0.087(4) -0.011(3) -0.006(3) 0.014(2)
C28 0.045(3) 0.062(4) 0.075(4) -0.029(3) 0.002(3) 0.013(3)
C29 0.040(3) 0.059(3) 0.051(3) -0.014(3) 0.000(2) 0.007(2)
C30 0.063(4) 0.106(5) 0.047(3) -0.015(3) 0.009(3) 0.030(4)
C31 0.148(8) 0.091(6) 0.059(4) 0.001(4) 0.008(5) -0.015(5)
C32 0.098(6) 0.166(9) 0.054(4) -0.036(5) 0.011(4) -0.033(6)
C33 0.043(3) 0.032(2) 0.049(3) 0.001(2) -0.007(2) 0.002(2)
C34 0.046(3) 0.039(3) 0.057(3) 0.006(2) -0.009(2) -0.005(2)
C35 0.075(4) 0.055(3) 0.059(4) 0.008(3) 0.011(3) -0.019(3)
C36 0.141(8) 0.116(7) 0.062(5) 0.013(5) 0.009(5) -0.027(6)
C37 0.071(4) 0.071(4) 0.104(5) 0.005(4) 0.032(4) -0.018(3)
C38 0.056(3) 0.043(3) 0.088(4) 0.009(3) -0.010(3) -0.011(3)
C39 0.058(4) 0.040(3) 0.106(5) -0.014(3) -0.019(4) 0.004(3)
C40 0.053(3) 0.048(3) 0.079(4) -0.013(3) -0.006(3) 0.011(3)
C41 0.052(3) 0.039(3) 0.061(3) 0.000(2) -0.005(3) 0.010(2)
C42 0.070(4) 0.046(3) 0.078(4) 0.003(3) 0.020(3) 0.011(3)
C43 0.070(5) 0.092(8) 0.080(5) 0.019(6) 0.006(4) -0.004(5)
C43' 0.070(5) 0.092(8) 0.080(5) 0.019(6) 0.006(4) -0.004(5)
C44 0.061(4) 0.078(5) 0.115(6) -0.005(4) 0.016(4) -0.002(3)
C45 0.041(3) 0.049(3) 0.046(3) -0.008(2) 0.011(2) -0.006(2)
C46 0.063(3) 0.048(3) 0.057(3) 0.004(3) 0.005(3) -0.006(3)
C47 0.093(5) 0.050(3) 0.069(4) 0.009(3) 0.017(4) 0.000(3)
C48 0.105(5) 0.050(4) 0.074(4) -0.007(3) 0.036(4) -0.021(4)
C49 0.076(4) 0.073(4) 0.079(5) -0.023(4) 0.014(4) -0.032(4)
C50 0.059(3) 0.063(4) 0.063(4) -0.004(3) 0.004(3) -0.015(3)
C51 0.036(2) 0.039(2) 0.047(3) -0.001(2) 0.001(2) 0.001(2)
C52 0.105(5) 0.048(3) 0.048(3) -0.004(3) 0.021(3) -0.009(3)
C53 0.115(6) 0.069(4) 0.055(4) -0.017(3) 0.010(4) -0.008(4)
C54 0.058(3) 0.086(5) 0.043(3) 0.013(3) 0.004(3) 0.001(3)
C55 0.120(6) 0.059(4) 0.088(5) 0.026(4) 0.048(5) 0.010(4)
C56 0.116(6) 0.047(4) 0.077(5) 0.004(3) 0.040(4) 0.004(4)
C57 0.043(3) 0.037(2) 0.048(3) 0.005(2) 0.001(2) -0.001(2)
C58 0.051(3) 0.040(3) 0.057(3) 0.001(2) -0.002(2) 0.006(2)
C59 0.041(3) 0.052(3) 0.078(4) 0.014(3) -0.007(3) -0.001(2)
C60 0.064(4) 0.060(4) 0.057(4) 0.016(3) -0.018(3) -0.016(3)
C61 0.069(4) 0.076(4) 0.047(3) 0.001(3) -0.003(3) -0.017(3)
C62 0.053(3) 0.074(4) 0.046(3) -0.002(3) 0.001(2) -0.008(3)
C63 0.086(2) 0.0778(19) 0.106(2) 0.0073(17) 0.0326(17) 0.0285(16)
C64 0.086(2) 0.0778(19) 0.106(2) 0.0073(17) 0.0326(17) 0.0285(16)
C65 0.086(2) 0.0778(19) 0.106(2) 0.0073(17) 0.0326(17) 0.0285(16)
C66 0.086(2) 0.0778(19) 0.106(2) 0.0073(17) 0.0326(17) 0.0285(16)
C67 0.086(2) 0.0778(19) 0.106(2) 0.0073(17) 0.0326(17) 0.0285(16)
C68 0.086(2) 0.0778(19) 0.106(2) 0.0073(17) 0.0326(17) 0.0285(16)
B1 0.038(3) 0.043(3) 0.044(3) -0.002(2) -0.001(2) -0.002(2)
N1 0.0346(19) 0.036(2) 0.037(2) -0.0017(17) 0.0001(16) 0.0003(16)
N2 0.034(2) 0.0315(19) 0.045(2) -0.0001(17) -0.0023(17) 0.0013(15)
O1 0.070(2) 0.053(2) 0.043(2) -0.0062(17) -0.0037(18) -0.0095(18)
O2 0.0378(19) 0.071(3) 0.068(3) -0.007(2) 0.0046(18) -0.0096(18)
O3 0.101(4) 0.065(3) 0.076(3) 0.001(2) -0.032(3) 0.037(3)
Lu1 0.03853(13) 0.04060(14) 0.04480(14) 0.00394(9) -0.00569(9) -0.00176(8)

loop_
_atom_type_symbol
_atom_type_description
_atom_type_scat_dispersion_real
_atom_type_scat_dispersion_imag
_atom_type_scat_source
C C 0.0033 0.0016 'International Tables Vol C Tables 4.2.6.8 and 6.1.1.4'
H H 0.0000 0.0000 'International Tables Vol C Tables 4.2.6.8 and 6.1.1.4'
B B 0.0013 0.0007 'International Tables Vol C Tables 4.2.6.8 and 6.1.1.4'
N N 0.0061 0.0033 'International Tables Vol C Tables 4.2.6.8 and 6.1.1.4'
O O 0.0106 0.0060 'International Tables Vol C Tables 4.2.6.8 and 6.1.1.4'
Lu Lu -0.4720 5.8584 'International Tables Vol C Tables 4.2.6.8 and 6.1.1.4'

loop_
_geom_angle_atom_site_label_1
_geom_angle_atom_site_label_2
_geom_angle_atom_site_label_3
_geom_angle
C3 C2 O1 109.2(13)
C3 C2 H2A 109.8
O1 C2 H2A 109.8
C3 C2 H2B 109.8
O1 C2 H2B 109.8
H2A C2 H2B 108.3
C4 C3 C2 108.1(14)
C4 C3 H3A 110.1
C2 C3 H3A 110.1
C4 C3 H3B 110.1
C2 C3 H3B 110.1
H3A C3 H3B 108.4
C3 C4 C5 109.6(12)
C3 C4 H4A 109.7
C5 C4 H4A 109.7
C3 C4 H4B 109.7
C5 C4 H4B 109.7
H4A C4 H4B 108.2
O1 C5 C4 103.4(12)
O1 C5 H5A 111.1
C4 C5 H5A 111.1
O1 C5 H5B 111.1
C4 C5 H5B 111.1
H5A C5 H5B 109.1
O1 C2' C3' 107.2(12)
O1 C2' H2'1 110.3
C3' C2' H2'1 110.3
O1 C2' H2'2 110.3
C3' C2' H2'2 110.3
H2'1 C2' H2'2 108.5
C4' C3' C2' 106.4(11)
C4' C3' H3'1 110.5
C2' C3' H3'1 110.5
C4' C3' H3'2 110.5
C2' C3' H3'2 110.5
H3'1 C3' H3'2 108.6
C3' C4' C5' 108.9(10)
C3' C4' H4'1 109.9
C5' C4' H4'1 109.9
C3' C4' H4'2 109.9
C5' C4' H4'2 109.9
H4'1 C4' H4'2 108.3
O1 C5' C4' 100.0(9)
O1 C5' H5'1 111.8
C4' C5' H5'1 111.8
O1 C5' H5'2 111.8
C4' C5' H5'2 111.8
H5'1 C5' H5'2 109.5
O2 C6 C7 102.8(8)
O2 C6 H6A 111.2
C7 C6 H6A 111.2
O2 C6 H6B 111.2
C7 C6 H6B 111.2
H6A C6 H6B 109.1
C8 C7 C6 105.4(9)
C8 C7 H7A 110.7
C6 C7 H7A 110.7
C8 C7 H7B 110.7
C6 C7 H7B 110.7
H7A C7 H7B 108.8
C9 C8 C7 106.0(8)
C9 C8 H8A 110.5
C7 C8 H8A 110.5
C9 C8 H8B 110.5
C7 C8 H8B 110.5
H8A C8 H8B 108.7
O2 C9 C8 106.0(9)
O2 C9 H9A 110.5
C8 C9 H9A 110.5
O2 C9 H9B 110.5
C8 C9 H9B 110.5
H9A C9 H9B 108.7
O2 C6' C7' 110(3)
O2 C6' H6'1 109.8
C7' C6' H6'1 109.8
O2 C6' H6'2 109.8
C7' C6' H6'2 109.8
H6'1 C6' H6'2 108.2
C8' C7' C6' 103.8(17)
C8' C7' H7'1 111.0
C6' C7' H7'1 111.0
C8' C7' H7'2 111.0
C6' C7' H7'2 111.0
H7'1 C7' H7'2 109.0
C9' C8' C7' 107.5(17)
C9' C8' H8'1 110.2
C7' C8' H8'1 110.2
C9' C8' H8'2 110.2
C7' C8' H8'2 110.2
H8'1 C8' H8'2 108.5
C8' C9' O2 106.2(18)
C8' C9' H9'1 110.5
O2 C9' H9'1 110.5
C8' C9' H9'2 110.5
O2 C9' H9'2 110.5
H9'1 C9' H9'2 108.7
O3 C10 C11 114.3(19)
O3 C10 H10A 108.7
C11 C10 H10A 108.7
O3 C10 H10B 108.7
C11 C10 H10B 108.7
H10A C10 H10B 107.6
C10 C11 C12 104.9(17)
C10 C11 H11A 110.8
C12 C11 H11A 110.8
C10 C11 H11B 110.8
C12 C11 H11B 110.8
H11A C11 H11B 108.8
C13 C12 C11 102.4(19)
C13 C12 H12A 111.3
C11 C12 H12A 111.3
C13 C12 H12B 111.3
C11 C12 H12B 111.3
H12A C12 H12B 109.2
O3 C13 C12 108.0(19)
O3 C13 H13A 110.1
C12 C13 H13A 110.1
O3 C13 H13B 110.1
C12 C13 H13B 110.1
H13A C13 H13B 108.4
O3 C10' C11' 102.5(12)
O3 C10' H10C 111.3
C11' C10' H10C 111.3
O3 C10' H10D 111.3
C11' C10' H10D 111.3
H10C C10' H10D 109.2
C10' C11' C12' 105.0(9)
C10' C11' H11C 110.7
C12' C11' H11C 110.7
C10' C11' H11D 110.7
C12' C11' H11D 110.7
H11C C11' H11D 108.8
C11' C12' C13' 104.2(11)
C11' C12' H12C 110.9
C13' C12' H12C 110.9
C11' C12' H12D 110.9
C13' C12' H12D 110.9
H12C C12' H12D 108.9
O3 C13' C12' 102.7(10)
O3 C13' H13C 111.2
C12' C13' H13C 111.2
O3 C13' H13D 111.2
C12' C13' H13D 111.2
H13C C13' H13D 109.1
N1 C14 N2 112.4(4)
N1 C14 C15 124.0(4)
N2 C14 C15 123.6(4)
N1 C14 Lu1 56.3(2)
N2 C14 Lu1 56.7(2)
C15 C14 Lu1 173.3(3)
C16 C15 C20 117.8(5)
C16 C15 C14 121.0(4)
C20 C15 C14 121.1(4)
C15 C16 C17 120.6(5)
C15 C16 H16 119.7
C17 C16 H16 119.7
C18 C17 C16 120.7(5)
C18 C17 H17 119.7
C16 C17 H17 119.7
C19 C18 C17 119.0(5)
C19 C18 H18 120.5
C17 C18 H18 120.5
C18 C19 C20 120.8(5)
C18 C19 H19 119.6
C20 C19 H19 119.6
C19 C20 C15 121.2(5)
C19 C20 H20 119.4
C15 C20 H20 119.4
C22 C21 C29 120.6(4)
C22 C21 N1 121.3(4)
C29 C21 N1 118.0(4)
C26 C22 C21 118.4(4)
C26 C22 C23 118.5(4)
C21 C22 C23 123.1(4)
C22 C23 C25 110.0(4)
C22 C23 C24 112.5(4)
C25 C23 C24 110.1(4)
C22 C23 H23 108.0
C25 C23 H23 108.0
C24 C23 H23 108.0
C23 C24 H24A 109.5
C23 C24 H24B 109.5
H24A C24 H24B 109.5
C23 C24 H24C 109.5
H24A C24 H24C 109.5
H24B C24 H24C 109.5
C23 C25 H25A 109.5
C23 C25 H25B 109.5
H25A C25 H25B 109.5
C23 C25 H25C 109.5
H25A C25 H25C 109.5
H25B C25 H25C 109.5
C27 C26 C22 122.2(5)
C27 C26 H26 118.9
C22 C26 H26 118.9
C28 C27 C26 118.7(5)
C28 C27 H27 120.7
C26 C27 H27 120.7
C27 C28 C29 122.2(5)
C27 C28 H28 118.9
C29 C28 H28 118.9
C28 C29 C21 117.7(5)
C28 C29 C30 119.5(5)
C21 C29 C30 122.8(5)
C29 C30 C31 112.4(6)
C29 C30 C32 112.0(6)
C31 C30 C32 109.3(5)
C29 C30 H30 107.6
C31 C30 H30 107.6
C32 C30 H30 107.6
C30 C31 H31A 109.5
C30 C31 H31B 109.5
H31A C31 H31B 109.5
C30 C31 H31C 109.5
H31A C31 H31C 109.5
H31B C31 H31C 109.5
C30 C32 H32A 109.5
C30 C32 H32B 109.5
H32A C32 H32B 109.5
C30 C32 H32C 109.5
H32A C32 H32C 109.5
H32B C32 H32C 109.5
C34 C33 C41 120.3(4)
C34 C33 N2 120.9(4)
C41 C33 N2 118.7(4)
C38 C34 C33 118.0(5)
C38 C34 C35 118.6(5)
C33 C34 C35 123.4(5)
C34 C35 C36 109.9(6)
C34 C35 C37 111.7(5)
C36 C35 C37 110.9(6)
C34 C35 H35 108.1
C36 C35 H35 108.1
C37 C35 H35 108.1
C35 C36 H36A 109.5
C35 C36 H36B 109.5
H36A C36 H36B 109.5
C35 C36 H36C 109.5
H36A C36 H36C 109.5
H36B C36 H36C 109.5
C35 C37 H37A 109.5
C35 C37 H37B 109.5
H37A C37 H37B 109.5
C35 C37 H37C 109.5
H37A C37 H37C 109.5
H37B C37 H37C 109.5
C39 C38 C34 121.9(6)
C39 C38 H38 119.1
C34 C38 H38 119.1
C40 C39 C38 119.6(5)
C40 C39 H39 120.2
C38 C39 H39 120.2
C39 C40 C41 122.1(6)
C39 C40 H40 118.9
C41 C40 H40 118.9
C40 C41 C33 117.9(5)
C40 C41 C42 120.2(5)
C33 C41 C42 121.9(5)
C44 C42 C41 114.1(5)
C44 C42 C43 111.2(6)
C41 C42 C43 114.3(6)
C44 C42 C43' 93.6(18)
C41 C42 C43' 95.3(17)
C43 C42 C43' 37.2(19)
C44 C42 H42 116.5
C41 C42 H42 116.5
C43 C42 H42 79.4
C43' C42 H42 116.5
C42 C43 H43A 109.5
C42 C43 H43B 109.5
H43A C43 H43B 109.5
C42 C43 H43C 109.5
H43A C43 H43C 109.5
H43B C43 H43C 109.5
C42 C43' H43D 109.5
C42 C43' H43E 109.5
H43D C43' H43E 109.5
C42 C43' H43F 109.5
H43D C43' H43F 109.5
H43E C43' H43F 109.5
C42 C44 H44A 109.5
C42 C44 H44B 109.5
H44A C44 H44B 109.5
C42 C44 H44C 109.5
H44A C44 H44C 109.5
H44B C44 H44C 109.5
C46 C45 C50 114.8(5)
C46 C45 B1 124.4(4)
C50 C45 B1 120.8(5)
C45 C46 C47 122.9(6)
C45 C46 H46 118.6
C47 C46 H46 118.6
C48 C47 C46 120.5(6)
C48 C47 H47 119.8
C46 C47 H47 119.8
C47 C48 C49 119.2(6)
C47 C48 H48 120.4
C49 C48 H48 120.4
C48 C49 C50 120.5(6)
C48 C49 H49 119.7
C50 C49 H49 119.7
C49 C50 C45 122.1(6)
C49 C50 H50 118.9
C45 C50 H50 118.9
C52 C51 C56 114.9(5)
C52 C51 B1 124.3(5)
C56 C51 B1 120.7(5)
C51 C52 C53 122.4(6)
C51 C52 H52 118.8
C53 C52 H52 118.8
C54 C53 C52 122.7(6)
C54 C53 H53 118.6
C52 C53 H53 118.6
C53 C54 C55 116.4(6)
C53 C54 H54 121.8
C55 C54 H54 121.8
C54 C55 C56 121.5(6)
C54 C55 H55 119.3
C56 C55 H55 119.3
C55 C56 C51 122.1(6)
C55 C56 H56 119.0
C51 C56 H56 119.0
C62 C57 C58 114.5(5)
C62 C57 B1 122.6(5)
C58 C57 B1 122.8(5)
C59 C58 C57 122.7(5)
C59 C58 H58 118.6
C57 C58 H58 118.6
C60 C59 C58 120.0(5)
C60 C59 H59 120.0
C58 C59 H59 120.0
C61 C60 C59 118.8(5)
C61 C60 H60 120.6
C59 C60 H60 120.6
C60 C61 C62 120.7(6)
C60 C61 H61 119.6
C62 C61 H61 119.6
C57 C62 C61 123.2(6)
C57 C62 H62 118.4
C61 C62 H62 118.4
C64 C63 C68 120.0
C64 C63 B1 119.5(3)
C68 C63 B1 120.4(3)
C65 C64 C63 120.0
C65 C64 H64 120.0
C63 C64 H64 120.0
C64 C65 C66 120.0
C64 C65 H65 120.0
C66 C65 H65 120.0
C65 C66 C67 120.0
C65 C66 H66 120.0
C67 C66 H66 120.0
C68 C67 C66 120.0
C68 C67 H67 120.0
C66 C67 H67 120.0
C67 C68 C63 120.0
C67 C68 H68 120.0
C63 C68 H68 120.0
C51 B1 C57 110.4(4)
C51 B1 C45 109.6(4)
C57 B1 C45 108.3(4)
C51 B1 C63 111.6(4)
C57 B1 C63 107.0(4)
C45 B1 C63 109.9(4)
C14 N1 C21 122.2(4)
C14 N1 Lu1 94.5(3)
C21 N1 Lu1 143.3(3)
C14 N2 C33 121.6(4)
C14 N2 Lu1 93.9(3)
C33 N2 Lu1 139.0(3)
C2' O1 C5' 112.0(7)
C2' O1 C5 96.8(8)
C5' O1 C5 18.5(9)
C2' O1 C2 9.2(11)
C5' O1 C2 120.0(9)
C5 O1 C2 105.6(9)
C2' O1 Lu1 128.5(6)
C5' O1 Lu1 119.4(7)
C5 O1 Lu1 134.1(8)
C2 O1 Lu1 120.1(7)
C6' O2 C6 6.7(17)
C6' O2 C9 109.2(17)
C6 O2 C9 105.5(9)
C6' O2 C9' 103.8(17)
C6 O2 C9' 98.4(16)
C9 O2 C9' 20.2(12)
C6' O2 Lu1 125.4(12)
C6 O2 Lu1 130.5(6)
C9 O2 Lu1 122.8(8)
C9' O2 Lu1 130.7(15)
C10 O3 C13' 88.2(11)
C10 O3 C10' 40.9(17)
C13' O3 C10' 102.9(8)
C10 O3 C13 103.9(14)
C13' O3 C13 15.7(10)
C10' O3 C13 115.7(18)
C10 O3 Lu1 124.4(14)
C13' O3 Lu1 128.9(8)
C10' O3 Lu1 127.8(5)
C13 O3 Lu1 116.5(17)
O3 Lu1 O1 113.60(16)
O3 Lu1 N1 155.87(15)
O1 Lu1 N1 90.25(13)
O3 Lu1 N2 97.60(15)
O1 Lu1 N2 146.49(13)
N1 Lu1 N2 58.32(13)
O3 Lu1 O2 79.30(18)
O1 Lu1 O2 77.74(14)
N1 Lu1 O2 103.57(14)
N2 Lu1 O2 97.31(14)
O3 Lu1 C14 126.71(16)
O1 Lu1 C14 119.19(14)
N1 Lu1 C14 29.17(14)
N2 Lu1 C14 29.37(13)
O2 Lu1 C14 104.61(14)
O3 Lu1 H1 82.13(13)
O1 Lu1 H1 91.14(9)
N1 Lu1 H1 101.85(9)
N2 Lu1 H1 105.53(10)
O2 Lu1 H1 152.20(10)
C14 Lu1 H1 103.06(9)

loop_
_geom_bond_atom_site_label_1
_geom_bond_atom_site_label_2
_geom_bond_distance
C2 C3 1.430(16)
C2 O1 1.50(2)
C2 H2A 0.9900
C2 H2B 0.9900
C3 C4 1.344(17)
C3 H3A 0.9900
C3 H3B 0.9900
C4 C5 1.568(16)
C4 H4A 0.9900
C4 H4B 0.9900
C5 O1 1.48(2)
C5 H5A 0.9900
C5 H5B 0.9900
C2' O1 1.41(2)
C2' C3' 1.447(14)
C2' H2'1 0.9900
C2' H2'2 0.9900
C3' C4' 1.386(14)
C3' H3'1 0.9900
C3' H3'2 0.9900
C4' C5' 1.545(14)
C4' H4'1 0.9900
C4' H4'2 0.9900
C5' O1 1.446(14)
C5' H5'1 0.9900
C5' H5'2 0.9900
C6 O2 1.452(14)
C6 C7 1.495(12)
C6 H6A 0.9900
C6 H6B 0.9900
C7 C8 1.494(14)
C7 H7A 0.9900
C7 H7B 0.9900
C8 C9 1.473(13)
C8 H8A 0.9900
C8 H8B 0.9900
C9 O2 1.462(14)
C9 H9A 0.9900
C9 H9B 0.9900
C6' O2 1.40(5)
C6' C7' 1.496(18)
C6' H6'1 0.9900
C6' H6'2 0.9900
C7' C8' 1.49(2)
C7' H7'1 0.9900
C7' H7'2 0.9900
C8' C9' 1.48(2)
C8' H8'1 0.9900
C8' H8'2 0.9900
C9' O2 1.54(4)
C9' H9'1 0.9900
C9' H9'2 0.9900
C10 O3 1.41(3)
C10 C11 1.46(2)
C10 H10A 0.9900
C10 H10B 0.9900
C11 C12 1.53(3)
C11 H11A 0.9900
C11 H11B 0.9900
C12 C13 1.52(2)
C12 H12A 0.9900
C12 H12B 0.9900
C13 O3 1.50(3)
C13 H13A 0.9900
C13 H13B 0.9900
C10' O3 1.459(14)
C10' C11' 1.489(18)
C10' H10C 0.9900
C10' H10D 0.9900
C11' C12' 1.518(18)
C11' H11C 0.9900
C11' H11D 0.9900
C12' C13' 1.526(15)
C12' H12C 0.9900
C12' H12D 0.9900
C13' O3 1.457(14)
C13' H13C 0.9900
C13' H13D 0.9900
C14 N1 1.343(6)
C14 N2 1.351(6)
C14 C15 1.489(6)
C14 Lu1 2.747(5)
C15 C16 1.381(7)
C15 C20 1.395(7)
C16 C17 1.391(7)
C16 H16 0.9500
C17 C18 1.379(8)
C17 H17 0.9500
C18 C19 1.367(9)
C18 H18 0.9500
C19 C20 1.376(8)
C19 H19 0.9500
C20 H20 0.9500
C21 C22 1.396(7)
C21 C29 1.406(7)
C21 N1 1.435(6)
C22 C26 1.383(6)
C22 C23 1.512(6)
C23 C25 1.525(7)
C23 C24 1.528(7)
C23 H23 1.0000
C24 H24A 0.9800
C24 H24B 0.9800
C24 H24C 0.9800
C25 H25A 0.9800
C25 H25B 0.9800
C25 H25C 0.9800
C26 C27 1.372(8)
C26 H26 0.9500
C27 C28 1.369(8)
C27 H27 0.9500
C28 C29 1.396(8)
C28 H28 0.9500
C29 C30 1.505(8)
C30 C31 1.518(10)
C30 C32 1.532(10)
C30 H30 1.0000
C31 H31A 0.9800
C31 H31B 0.9800
C31 H31C 0.9800
C32 H32A 0.9800
C32 H32B 0.9800
C32 H32C 0.9800
C33 C34 1.405(7)
C33 C41 1.410(7)
C33 N2 1.427(6)
C34 C38 1.395(8)
C34 C35 1.513(8)
C35 C36 1.519(9)
C35 C37 1.532(9)
C35 H35 1.0000
C36 H36A 0.9800
C36 H36B 0.9800
C36 H36C 0.9800
C37 H37A 0.9800
C37 H37B 0.9800
C37 H37C 0.9800
C38 C39 1.364(9)
C38 H38 0.9500
C39 C40 1.359(9)
C39 H39 0.9500
C40 C41 1.391(7)
C40 H40 0.9500
C41 C42 1.516(8)
C42 C44 1.512(8)
C42 C43 1.535(10)
C42 C43' 1.60(2)
C42 H42 1.0000
C43 H43A 0.9800
C43 H43B 0.9800
C43 H43C 0.9800
C43' H43D 0.9800
C43' H43E 0.9800
C43' H43F 0.9800
C44 H44A 0.9800
C44 H44B 0.9800
C44 H44C 0.9800
C45 C46 1.390(8)
C45 C50 1.416(7)
C45 B1 1.652(8)
C46 C47 1.398(8)
C46 H46 0.9500
C47 C48 1.354(10)
C47 H47 0.9500
C48 C49 1.381(10)
C48 H48 0.9500
C49 C50 1.386(9)
C49 H49 0.9500
C50 H50 0.9500
C51 C52 1.357(8)
C51 C56 1.389(8)
C51 B1 1.642(8)
C52 C53 1.405(9)
C52 H52 0.9500
C53 C54 1.323(9)
C53 H53 0.9500
C54 C55 1.384(10)
C54 H54 0.9500
C55 C56 1.387(9)
C55 H55 0.9500
C56 H56 0.9500
C57 C62 1.382(7)
C57 C58 1.394(7)
C57 B1 1.648(7)
C58 C59 1.394(8)
C58 H58 0.9500
C59 C60 1.376(9)
C59 H59 0.9500
C60 C61 1.349(9)
C60 H60 0.9500
C61 C62 1.390(8)
C61 H61 0.9500
C62 H62 0.9500
C63 C64 1.3900
C63 C68 1.3900
C63 B1 1.691(6)
C64 C65 1.3900
C64 H64 0.9500
C65 C66 1.3900
C65 H65 0.9500
C66 C67 1.3900
C66 H66 0.9500
C67 C68 1.3900
C67 H67 0.9500
C68 H68 0.9500
N1 Lu1 2.293(4)
N2 Lu1 2.301(4)
O1 Lu1 2.292(4)
O2 Lu1 2.302(4)
O3 Lu1 2.279(4)
Lu1 H1 2.0012(5)

loop_
_platon_squeeze_void_nr
_platon_squeeze_void_average_x
_platon_squeeze_void_average_y
_platon_squeeze_void_average_z
_platon_squeeze_void_volume
_platon_squeeze_void_count_electrons
_platon_squeeze_void_content
1 0.333 -0.032 0.144 367 66 ' '
2 0.667 0.002 0.356 368 66 ' '
3 0.333 -0.027 0.644 367 65 ' '
4 0.667 -0.001 0.856 368 65 ' '
5 0.559 0.234 0.713 6 0 ' '
6 0.559 0.266 0.213 6 0 ' '
7 0.441 0.734 0.787 6 0 ' '
8 0.441 0.766 0.287 6 0 ' '
